data_7226117
loop_
_publ_author_name
'P., Sasikumar'
'B., Prabha'
'T. R., Reshmitha'
'Veluthoor, Sheeba'
'A. K., Pradeep'
'K. R., Rohit'
'P, Dhanya B'
'V. V., Sivan'
'M. M., Jithin'
'N., Anil Kumar'
'I.G., SHIBI'
'P, Nisha'
'K. V., Radhakrishnan'

_publ_section_title
;
 Comparison of antidiabetic potential of (+) and (-)-Hopeaphenol, a pair
 of enantiomers isolated from Ampelocissus indica (L.) and Vateria indica
 Linn, with respect to inhibition of digestive enzymes and induction of
 glucose uptake in L6 myotubes
;
_journal_name_full 'RSC Adv.'
_journal_paper_doi 10.1039/C6RA14334B
_journal_year 2016
_chemical_formula_moiety 'C56 H42 O12'
_chemical_formula_sum 'C56 H42 O12'
_chemical_formula_weight 906.89
_chemical_name_systematic
;
 ?
;
_space_group_crystal_system orthorhombic
_space_group_IT_number 19
_space_group_name_Hall 'P 2ac 2ab'
_space_group_name_H-M_alt 'P 21 21 21'
_symmetry_space_group_name_Hall 'P 2ac 2ab'
_symmetry_space_group_name_H-M 'P 21 21 21'
_atom_sites_solution_hydrogens geom
_audit_creation_method SHELXL-2014
_audit_update_record
;
2015-04-22 deposited with the CCDC.
2016-07-26 downloaded from the CCDC.
;
_cell_angle_alpha 90
_cell_angle_beta 90
_cell_angle_gamma 90
_cell_formula_units_Z 4
_cell_length_a 11.2315(2)
_cell_length_b 20.8456(5)
_cell_length_c 24.0263(6)
_cell_measurement_reflns_used 6862
_cell_measurement_temperature 296(2)
_cell_measurement_theta_max 24.75
_cell_measurement_theta_min 2.59
_cell_volume 5625.2(2)
_computing_cell_refinement 'Bruker SAINT'
_computing_data_collection 'Bruker APEX2'
_computing_data_reduction 'Bruker SAINT'
_computing_molecular_graphics 'Bruker SHELXTL'
_computing_publication_material 'Bruker SHELXTL'
_computing_structure_refinement 'SHELXL-2014 (Sheldrick, 2014)'
_computing_structure_solution 'SHELXL-2014 (Sheldrick, 2013)'
_diffrn_ambient_temperature 296(2)
_diffrn_detector_area_resol_mean 0
_diffrn_measured_fraction_theta_full 0.971
_diffrn_measured_fraction_theta_max 0.998
_diffrn_measurement_device_type 'Bruker APEX-II CCD'
_diffrn_measurement_method '\f and \w scans'
_diffrn_radiation_type MoK\a
_diffrn_radiation_wavelength 0.71073
_diffrn_reflns_av_R_equivalents 0.0313
_diffrn_reflns_av_unetI/netI 0.0523
_diffrn_reflns_Laue_measured_fraction_full 0.971
_diffrn_reflns_Laue_measured_fraction_max 0.998
_diffrn_reflns_limit_h_max 13
_diffrn_reflns_limit_h_min -13
_diffrn_reflns_limit_k_max 24
_diffrn_reflns_limit_k_min -17
_diffrn_reflns_limit_l_max 18
_diffrn_reflns_limit_l_min -28
_diffrn_reflns_number 24258
_diffrn_reflns_point_group_measured_fraction_full 0.943
_diffrn_reflns_point_group_measured_fraction_max 0.970
_diffrn_reflns_theta_full 25.242
_diffrn_reflns_theta_max 24.998
_diffrn_reflns_theta_min 1.293
_diffrn_source 'fine-focus sealed tube'
_exptl_absorpt_coefficient_mu 0.075
_exptl_absorpt_correction_T_max 0.9888
_exptl_absorpt_correction_T_min 0.9851
_exptl_absorpt_correction_type multi-scan
_exptl_absorpt_process_details sadabs
_exptl_crystal_colour brown
_exptl_crystal_density_diffrn 1.071
_exptl_crystal_density_meas 1.070
_exptl_crystal_density_method none
_exptl_crystal_description block
_exptl_crystal_F_000 1896
_exptl_crystal_size_max 0.200
_exptl_crystal_size_mid 0.150
_exptl_crystal_size_min 0.150
_exptl_transmission_factor_max 0.989
_exptl_transmission_factor_min 0.986
_refine_diff_density_max 0.733
_refine_diff_density_min -0.373
_refine_diff_density_rms 0.095
_refine_ls_abs_structure_details
;
 Flack x determined using 2604 quotients [(I+)-(I-)]/[(I+)+(I-)]
 (Parsons, Flack and Wagner, Acta Cryst. B69 (2013) 249-259).
;
_refine_ls_abs_structure_Flack 0.5(4)
_refine_ls_extinction_method none
_refine_ls_goodness_of_fit_ref 1.067
_refine_ls_hydrogen_treatment constr
_refine_ls_matrix_type full
_refine_ls_number_parameters 615
_refine_ls_number_reflns 9616
_refine_ls_number_restraints 0
_refine_ls_restrained_S_all 1.067
_refine_ls_R_factor_all 0.0870
_refine_ls_R_factor_gt 0.0617
_refine_ls_shift/su_max 0.000
_refine_ls_shift/su_mean 0.000
_refine_ls_structure_factor_coef Fsqd
_refine_ls_weighting_details 'w=1/[\s^2^(Fo^2^)+(0.1242P)^2^] where P=(Fo^2^+2Fc^2^)/3'
_refine_ls_weighting_scheme calc
_refine_ls_wR_factor_gt 0.1677
_refine_ls_wR_factor_ref 0.1920
_reflns_Friedel_coverage 0.753
_reflns_Friedel_fraction_full 0.909
_reflns_Friedel_fraction_max 0.936
_reflns_number_gt 7147
_reflns_number_total 9616
_reflns_threshold_expression 'I > 2\s(I)'
_cod_data_source_file c6ra14334b2.cif
_cod_data_source_block shelx
_cod_database_code 7226117
_shelx_space_group_comment
;
The symmetry employed for this shelxl refinement is uniquely defined
by the following loop, which should always be used as a source of
symmetry information in preference to the above space-group names.
They are only intended as comments.
;
_shelx_estimated_absorpt_t_min 0.985
_shelx_estimated_absorpt_t_max 0.989
_shelxl_version_number 2014-3

loop_
_space_group_symop_operation_xyz
'x, y, z'
'x+1/2, -y+1/2, -z'
'-x, y+1/2, -z+1/2'
'-x+1/2, -y, z+1/2'

loop_
_atom_site_label
_atom_site_type_symbol
_atom_site_fract_x
_atom_site_fract_y
_atom_site_fract_z
_atom_site_U_iso_or_equiv
_atom_site_adp_type
_atom_site_occupancy
_atom_site_site_symmetry_order
_atom_site_calc_flag
_atom_site_refinement_flags_posn
_atom_site_refinement_flags_adp
C1 C 0.1471(4) 0.7459(2) 0.2229(2) 0.0283(10) Uani 1 1 d . .
H1 H 0.2160 0.7432 0.2478 0.034 Uiso 1 1 calc R U
C2 C 0.1811(4) 0.7939(2) 0.1787(2) 0.0324(11) Uani 1 1 d . .
C3 C 0.1577(4) 0.7857(2) 0.1230(2) 0.0325(11) Uani 1 1 d . .
C4 C 0.1042(4) 0.7309(2) 0.0890(2) 0.0285(10) Uani 1 1 d . .
H4 H 0.1678 0.6994 0.0830 0.034 Uiso 1 1 calc R U
C5 C -0.0001(4) 0.6951(2) 0.1136(2) 0.0298(10) Uani 1 1 d . .
C6 C 0.0134(4) 0.6706(2) 0.1674(2) 0.0293(10) Uani 1 1 d . .
C7 C 0.1257(4) 0.6761(2) 0.2015(2) 0.0296(10) Uani 1 1 d . .
H7 H 0.1118 0.6502 0.2349 0.036 Uiso 1 1 calc R U
C8 C 0.2460(5) 0.8483(3) 0.1954(2) 0.0441(14) Uani 1 1 d . .
H8 H 0.2641 0.8542 0.2328 0.053 Uiso 1 1 calc R U
C9 C 0.2827(6) 0.8925(3) 0.1572(3) 0.0545(16) Uani 1 1 d . .
C10 C 0.2575(6) 0.8867(3) 0.1005(3) 0.0576(17) Uani 1 1 d . .
H10 H 0.2815 0.9172 0.0747 0.069 Uiso 1 1 calc R U
C11 C 0.1948(5) 0.8326(2) 0.0856(2) 0.0423(13) Uani 1 1 d . .
C12 C 0.0811(4) 0.7636(2) 0.0331(2) 0.0354(11) Uani 1 1 d . .
H12 H 0.0000 0.7810 0.0331 0.042 Uiso 1 1 calc R U
C13 C 0.0980(4) 0.7237(2) -0.0190(2) 0.0363(12) Uani 1 1 d . .
C14 C 0.0191(5) 0.7266(3) -0.0616(2) 0.0509(15) Uani 1 1 d . .
H14 H -0.0482 0.7523 -0.0580 0.061 Uiso 1 1 calc R U
C15 C 0.0357(6) 0.6927(3) -0.1099(3) 0.0604(17) Uani 1 1 d . .
H15 H -0.0192 0.6964 -0.1387 0.072 Uiso 1 1 calc R U
C16 C 0.1310(6) 0.6540(3) -0.1159(3) 0.0525(15) Uani 1 1 d . .
C17 C 0.2127(6) 0.6500(3) -0.0737(3) 0.0568(16) Uani 1 1 d . .
H17 H 0.2790 0.6237 -0.0775 0.068 Uiso 1 1 calc R U
C18 C 0.1962(5) 0.6855(3) -0.0252(2) 0.0473(14) Uani 1 1 d . .
H18 H 0.2523 0.6832 0.0031 0.057 Uiso 1 1 calc R U
C19 C -0.1029(4) 0.6842(2) 0.0832(2) 0.0340(11) Uani 1 1 d . .
H19 H -0.1104 0.7015 0.0477 0.041 Uiso 1 1 calc R U
C20 C -0.1934(4) 0.6484(2) 0.1049(2) 0.0354(12) Uani 1 1 d . .
C21 C -0.1862(4) 0.6247(2) 0.1591(2) 0.0378(12) Uani 1 1 d . .
H21 H -0.2494 0.6021 0.1746 0.045 Uiso 1 1 calc R U
C22 C -0.0844(4) 0.6354(2) 0.1891(2) 0.0326(11) Uani 1 1 d . .
C23 C 0.2341(4) 0.6468(2) 0.1734(2) 0.0348(11) Uani 1 1 d . .
C24 C 0.2184(5) 0.5888(2) 0.1443(3) 0.0441(14) Uani 1 1 d . .
H24 H 0.1429 0.5706 0.1423 0.053 Uiso 1 1 calc R U
C25 C 0.3133(5) 0.5583(3) 0.1184(3) 0.0555(17) Uani 1 1 d . .
H25 H 0.3012 0.5201 0.0992 0.067 Uiso 1 1 calc R U
C26 C 0.4256(5) 0.5848(3) 0.1211(3) 0.0524(16) Uani 1 1 d . .
C27 C 0.4422(5) 0.6408(3) 0.1510(3) 0.0480(14) Uani 1 1 d . .
H27 H 0.5179 0.6586 0.1539 0.058 Uiso 1 1 calc R U
C28 C 0.3480(5) 0.6701(2) 0.1763(3) 0.0426(13) Uani 1 1 d . .
H28 H 0.3618 0.7075 0.1964 0.051 Uiso 1 1 calc R U
C29 C 0.0384(4) 0.7656(2) 0.2613(2) 0.0289(10) Uani 1 1 d . .
H29 H -0.0311 0.7428 0.2464 0.035 Uiso 1 1 calc R U
C30 C 0.0069(4) 0.8366(2) 0.2597(2) 0.0313(11) Uani 1 1 d . .
C31 C 0.0295(4) 0.8790(2) 0.3034(2) 0.0325(11) Uani 1 1 d . .
C32 C 0.0769(4) 0.8696(2) 0.3613(2) 0.0315(11) Uani 1 1 d . .
H32 H 0.0123 0.8514 0.3837 0.038 Uiso 1 1 calc R U
C33 C 0.1837(4) 0.8254(2) 0.3674(2) 0.0326(11) Uani 1 1 d . .
C34 C 0.1713(4) 0.7630(2) 0.3477(2) 0.0314(11) Uani 1 1 d . .
C35 C 0.0588(4) 0.7382(2) 0.3209(2) 0.0305(11) Uani 1 1 d . .
H35 H 0.0728 0.6922 0.3153 0.037 Uiso 1 1 calc R U
C36 C -0.0507(4) 0.8611(2) 0.2126(2) 0.0348(12) Uani 1 1 d . .
H36 H -0.0687 0.8337 0.1832 0.042 Uiso 1 1 calc R U
C37 C -0.0810(5) 0.9245(2) 0.2088(2) 0.0422(13) Uani 1 1 d . .
C38 C -0.0602(5) 0.9677(2) 0.2503(2) 0.0439(14) Uani 1 1 d . .
H38 H -0.0812 1.0107 0.2470 0.053 Uiso 1 1 calc R U
C39 C -0.0058(5) 0.9434(2) 0.2978(2) 0.0386(12) Uani 1 1 d . .
C40 C 0.0943(5) 0.9407(2) 0.3804(2) 0.0358(11) Uani 1 1 d . .
H40 H 0.1768 0.9535 0.3732 0.043 Uiso 1 1 calc R U
C41 C 0.0648(5) 0.9551(2) 0.4401(2) 0.0354(12) Uani 1 1 d . .
C42 C 0.0337(5) 1.0166(3) 0.4568(2) 0.0474(14) Uani 1 1 d . .
H42 H 0.0320 1.0494 0.4306 0.057 Uiso 1 1 calc R U
C43 C 0.0051(6) 1.0304(3) 0.5119(3) 0.0571(16) Uani 1 1 d . .
H43 H -0.0171 1.0717 0.5222 0.069 Uiso 1 1 calc R U
C44 C 0.0101(6) 0.9834(3) 0.5499(3) 0.0547(16) Uani 1 1 d . .
C45 C 0.0406(7) 0.9214(3) 0.5357(3) 0.071(2) Uani 1 1 d . .
H45 H 0.0426 0.8894 0.5627 0.085 Uiso 1 1 calc R U
C46 C 0.0679(6) 0.9072(3) 0.4814(3) 0.0549(16) Uani 1 1 d . .
H46 H 0.0887 0.8655 0.4718 0.066 Uiso 1 1 calc R U
C47 C 0.2892(5) 0.8460(3) 0.3916(2) 0.0384(12) Uani 1 1 d . .
H47 H 0.2956 0.8879 0.4045 0.046 Uiso 1 1 calc R U
C48 C 0.3830(4) 0.8052(3) 0.3966(2) 0.0422(13) Uani 1 1 d . .
C49 C 0.3763(4) 0.7440(3) 0.3771(2) 0.0469(14) Uani 1 1 d . .
H49 H 0.4415 0.7167 0.3799 0.056 Uiso 1 1 calc R U
C50 C 0.2714(5) 0.7229(3) 0.3533(2) 0.0424(13) Uani 1 1 d . .
C51 C -0.0497(4) 0.7418(2) 0.3592(2) 0.0317(11) Uani 1 1 d . .
C52 C -0.1634(4) 0.7592(3) 0.3414(2) 0.0462(14) Uani 1 1 d . .
H52 H -0.1756 0.7688 0.3040 0.055 Uiso 1 1 calc R U
C53 C -0.2564(5) 0.7624(3) 0.3770(3) 0.0565(17) Uani 1 1 d . .
H53 H -0.3306 0.7747 0.3636 0.068 Uiso 1 1 calc R U
C54 C -0.2441(5) 0.7480(3) 0.4322(3) 0.0502(15) Uani 1 1 d . .
C55 C -0.1333(6) 0.7307(4) 0.4514(3) 0.067(2) Uani 1 1 d . .
H55 H -0.1229 0.7212 0.4889 0.081 Uiso 1 1 calc R U
C56 C -0.0368(5) 0.7272(3) 0.4154(2) 0.0506(15) Uani 1 1 d . .
H56 H 0.0373 0.7150 0.4289 0.061 Uiso 1 1 calc R U
O1 O 0.3503(5) 0.9434(2) 0.17633(19) 0.0745(15) Uani 1 1 d . .
H1A H 0.3675 0.9669 0.1502 0.112 Uiso 1 1 calc R U
O2 O 0.1671(3) 0.81805(17) 0.03112(15) 0.0448(9) Uani 1 1 d . .
O3 O 0.1429(4) 0.6203(3) -0.16469(19) 0.0749(14) Uani 1 1 d . .
H3 H 0.2038 0.5986 -0.1635 0.112 Uiso 1 1 calc R U
O4 O -0.2940(3) 0.6331(2) 0.07573(18) 0.0510(10) Uani 1 1 d . .
H4A H -0.2901 0.6486 0.0444 0.077 Uiso 1 1 calc R U
O5 O -0.0723(3) 0.61298(19) 0.24293(16) 0.0467(10) Uani 1 1 d . .
H5 H -0.1353 0.5970 0.2532 0.070 Uiso 1 1 calc R U
O6 O 0.5155(4) 0.5535(2) 0.0929(3) 0.0879(19) Uani 1 1 d . .
H6 H 0.5782 0.5731 0.0971 0.132 Uiso 1 1 calc R U
O7 O -0.1400(4) 0.94348(19) 0.15978(16) 0.0600(12) Uani 1 1 d . .
H7A H -0.1569 0.9817 0.1617 0.090 Uiso 1 1 calc R U
O8 O 0.0154(4) 0.97881(16) 0.34525(16) 0.0498(10) Uani 1 1 d . .
O9 O -0.0173(5) 0.9970(2) 0.60549(18) 0.0741(14) Uani 1 1 d . .
H9 H -0.0340 1.0351 0.6086 0.111 Uiso 1 1 calc R U
O10 O 0.4889(3) 0.8249(2) 0.42162(19) 0.0599(12) Uani 1 1 d . .
H10A H 0.5366 0.7951 0.4216 0.090 Uiso 1 1 calc R U
O11 O 0.2621(4) 0.66140(18) 0.3329(2) 0.0603(12) Uani 1 1 d . .
H11 H 0.2142 0.6412 0.3518 0.090 Uiso 1 1 calc R U
O12 O -0.3339(4) 0.7527(3) 0.47008(19) 0.0782(15) Uani 1 1 d . .
H12A H -0.3722 0.7192 0.4703 0.117 Uiso 1 1 calc R U

loop_
_atom_site_aniso_label
_atom_site_aniso_U_11
_atom_site_aniso_U_22
_atom_site_aniso_U_33
_atom_site_aniso_U_23
_atom_site_aniso_U_13
_atom_site_aniso_U_12
C1 0.025(2) 0.031(2) 0.029(3) -0.001(2) 0.002(2) -0.001(2)
C2 0.029(2) 0.035(2) 0.033(3) -0.006(2) 0.013(2) -0.001(2)
C3 0.031(2) 0.032(2) 0.034(3) 0.003(2) 0.009(2) -0.006(2)
C4 0.028(2) 0.030(2) 0.028(3) -0.002(2) 0.008(2) -0.0037(19)
C5 0.032(2) 0.023(2) 0.035(3) -0.002(2) 0.004(2) 0.0048(19)
C6 0.032(2) 0.025(2) 0.031(3) -0.003(2) 0.004(2) 0.002(2)
C7 0.028(2) 0.028(2) 0.033(3) -0.001(2) 0.000(2) -0.0016(19)
C8 0.049(3) 0.043(3) 0.040(3) -0.006(3) 0.011(3) -0.018(3)
C9 0.063(4) 0.046(3) 0.055(4) -0.007(3) 0.009(3) -0.022(3)
C10 0.075(4) 0.045(3) 0.053(4) 0.003(3) 0.017(4) -0.024(3)
C11 0.049(3) 0.039(3) 0.039(3) 0.002(3) 0.017(3) -0.010(3)
C12 0.033(2) 0.038(3) 0.035(3) 0.002(2) 0.002(2) -0.003(2)
C13 0.034(3) 0.044(3) 0.031(3) 0.004(2) 0.006(2) -0.009(2)
C14 0.042(3) 0.069(4) 0.041(3) 0.001(3) 0.000(3) 0.005(3)
C15 0.056(4) 0.083(5) 0.042(4) -0.001(3) -0.012(3) -0.004(4)
C16 0.055(3) 0.063(4) 0.040(3) -0.008(3) 0.004(3) -0.008(3)
C17 0.058(4) 0.070(4) 0.042(3) -0.010(3) 0.011(3) 0.006(3)
C18 0.051(3) 0.061(4) 0.030(3) -0.003(3) 0.001(3) -0.002(3)
C19 0.032(2) 0.035(3) 0.035(3) 0.006(2) -0.001(2) 0.006(2)
C20 0.027(2) 0.036(3) 0.042(3) -0.001(2) 0.001(2) 0.005(2)
C21 0.029(2) 0.035(2) 0.049(3) 0.005(3) 0.005(3) -0.008(2)
C22 0.032(2) 0.028(2) 0.037(3) 0.006(2) 0.008(2) 0.002(2)
C23 0.033(2) 0.033(2) 0.038(3) 0.005(2) -0.001(2) -0.001(2)
C24 0.033(3) 0.036(3) 0.064(4) -0.016(3) 0.001(3) 0.000(2)
C25 0.039(3) 0.037(3) 0.090(5) -0.026(3) 0.017(3) -0.002(2)
C26 0.038(3) 0.041(3) 0.079(5) -0.018(3) 0.016(3) 0.000(2)
C27 0.028(2) 0.048(3) 0.068(4) -0.010(3) 0.001(3) 0.000(2)
C28 0.039(3) 0.035(3) 0.053(3) -0.013(3) -0.001(3) -0.005(2)
C29 0.032(2) 0.027(2) 0.027(2) 0.001(2) 0.005(2) 0.0011(19)
C30 0.029(2) 0.035(2) 0.030(3) 0.000(2) 0.002(2) 0.006(2)
C31 0.030(2) 0.032(2) 0.035(3) -0.002(2) -0.001(2) 0.002(2)
C32 0.032(2) 0.034(2) 0.029(3) -0.005(2) 0.000(2) 0.006(2)
C33 0.032(2) 0.040(3) 0.026(3) 0.005(2) 0.003(2) 0.009(2)
C34 0.026(2) 0.043(3) 0.025(3) 0.000(2) 0.007(2) 0.004(2)
C35 0.033(2) 0.029(2) 0.030(3) 0.001(2) 0.007(2) 0.0051(19)
C36 0.041(3) 0.038(3) 0.026(3) -0.002(2) -0.009(2) 0.001(2)
C37 0.049(3) 0.040(3) 0.037(3) 0.007(3) -0.020(3) -0.003(3)
C38 0.054(3) 0.028(2) 0.050(3) 0.005(2) -0.018(3) 0.009(2)
C39 0.047(3) 0.034(3) 0.035(3) -0.006(2) -0.010(3) 0.003(2)
C40 0.045(3) 0.032(2) 0.030(3) -0.004(2) -0.009(3) 0.004(2)
C41 0.039(3) 0.033(2) 0.035(3) -0.007(2) -0.011(3) -0.001(2)
C42 0.062(4) 0.042(3) 0.038(3) -0.005(3) -0.008(3) 0.002(3)
C43 0.073(4) 0.045(3) 0.053(4) -0.017(3) 0.000(4) 0.004(3)
C44 0.061(4) 0.066(4) 0.037(3) -0.017(3) 0.000(3) -0.011(3)
C45 0.122(6) 0.049(4) 0.041(4) -0.008(3) -0.005(4) -0.013(4)
C46 0.085(4) 0.039(3) 0.041(3) -0.001(3) 0.000(3) 0.012(3)
C47 0.038(3) 0.043(3) 0.033(3) 0.003(2) 0.000(2) -0.003(2)
C48 0.033(3) 0.057(3) 0.037(3) 0.011(3) 0.004(3) 0.004(2)
C49 0.027(2) 0.070(4) 0.044(3) 0.001(3) -0.002(3) 0.018(3)
C50 0.044(3) 0.050(3) 0.033(3) 0.005(3) -0.001(3) 0.015(3)
C51 0.034(2) 0.032(2) 0.029(3) 0.004(2) 0.003(2) 0.005(2)
C52 0.032(3) 0.078(4) 0.029(3) 0.008(3) 0.000(2) 0.001(3)
C53 0.033(3) 0.096(5) 0.040(3) 0.011(4) 0.000(3) 0.010(3)
C54 0.038(3) 0.072(4) 0.041(3) 0.006(3) 0.011(3) 0.006(3)
C55 0.048(3) 0.111(6) 0.043(4) 0.030(4) 0.010(3) 0.019(4)
C56 0.042(3) 0.073(4) 0.037(3) 0.019(3) 0.005(3) 0.021(3)
O1 0.103(4) 0.066(3) 0.055(3) -0.007(2) 0.014(3) -0.045(3)
O2 0.053(2) 0.047(2) 0.034(2) 0.0060(17) 0.0071(19) -0.0182(18)
O3 0.077(3) 0.098(4) 0.050(3) -0.030(3) 0.001(3) -0.004(3)
O4 0.0350(19) 0.064(2) 0.055(2) 0.014(2) -0.0117(19) -0.0147(18)
O5 0.047(2) 0.056(2) 0.037(2) 0.0189(18) 0.002(2) -0.0126(19)
O6 0.043(2) 0.064(3) 0.157(5) -0.048(3) 0.042(3) -0.003(2)
O7 0.091(3) 0.044(2) 0.046(2) 0.0008(19) -0.032(2) 0.008(2)
O8 0.071(3) 0.0321(18) 0.046(2) -0.0130(18) -0.021(2) 0.0155(18)
O9 0.097(4) 0.076(3) 0.049(3) -0.027(2) 0.016(3) -0.002(3)
O10 0.0278(18) 0.082(3) 0.070(3) 0.002(2) -0.014(2) 0.008(2)
O11 0.064(3) 0.040(2) 0.076(3) -0.009(2) -0.011(3) 0.0191(19)
O12 0.050(2) 0.132(4) 0.052(3) 0.024(3) 0.022(2) 0.018(3)

loop_
_atom_type_symbol
_atom_type_description
_atom_type_scat_dispersion_real
_atom_type_scat_dispersion_imag
_atom_type_scat_source
C C 0.0033 0.0016 'International Tables Vol C Tables 4.2.6.8 and 6.1.1.4'
H H 0.0000 0.0000 'International Tables Vol C Tables 4.2.6.8 and 6.1.1.4'
O O 0.0106 0.0060 'International Tables Vol C Tables 4.2.6.8 and 6.1.1.4'

loop_
_geom_angle_atom_site_label_1
_geom_angle_atom_site_label_2
_geom_angle_atom_site_label_3
_geom_angle
C2 C1 C7 115.2(4)
C2 C1 C29 115.7(4)
C7 C1 C29 108.3(4)
C2 C1 H1 105.5
C7 C1 H1 105.5
C29 C1 H1 105.5
C3 C2 C8 118.5(5)
C3 C2 C1 123.6(4)
C8 C2 C1 117.8(5)
C2 C3 C11 119.0(5)
C2 C3 C4 133.6(4)
C11 C3 C4 107.3(4)
C5 C4 C3 117.8(4)
C5 C4 C12 115.6(4)
C3 C4 C12 101.7(4)
C5 C4 H4 107.0
C3 C4 H4 107.0
C12 C4 H4 107.0
C19 C5 C6 121.2(5)
C19 C5 C4 121.5(4)
C6 C5 C4 117.2(4)
C5 C6 C22 116.4(4)
C5 C6 C7 124.5(4)
C22 C6 C7 119.1(4)
C6 C7 C23 113.3(4)
C6 C7 C1 112.2(4)
C23 C7 C1 113.4(4)
C6 C7 H7 105.7
C23 C7 H7 105.7
C1 C7 H7 105.7
C9 C8 C2 120.7(5)
C9 C8 H8 119.7
C2 C8 H8 119.7
C8 C9 O1 117.4(6)
C8 C9 C10 122.4(5)
O1 C9 C10 120.2(5)
C11 C10 C9 115.5(5)
C11 C10 H10 122.3
C9 C10 H10 122.3
C10 C11 O2 122.9(5)
C10 C11 C3 124.0(5)
O2 C11 C3 113.0(4)
O2 C12 C13 108.1(4)
O2 C12 C4 104.9(4)
C13 C12 C4 117.3(4)
O2 C12 H12 108.7
C13 C12 H12 108.7
C4 C12 H12 108.7
C14 C13 C18 118.0(5)
C14 C13 C12 121.1(5)
C18 C13 C12 120.8(5)
C13 C14 C15 121.8(6)
C13 C14 H14 119.1
C15 C14 H14 119.1
C16 C15 C14 120.5(6)
C16 C15 H15 119.8
C14 C15 H15 119.8
C15 C16 C17 119.3(6)
C15 C16 O3 118.3(6)
C17 C16 O3 122.4(6)
C16 C17 C18 119.8(6)
C16 C17 H17 120.1
C18 C17 H17 120.1
C13 C18 C17 120.6(6)
C13 C18 H18 119.7
C17 C18 H18 119.7
C20 C19 C5 120.6(5)
C20 C19 H19 119.7
C5 C19 H19 119.7
C19 C20 O4 123.3(5)
C19 C20 C21 120.4(5)
O4 C20 C21 116.3(4)
C22 C21 C20 118.9(4)
C22 C21 H21 120.6
C20 C21 H21 120.6
C21 C22 O5 121.3(4)
C21 C22 C6 122.4(5)
O5 C22 C6 116.3(4)
C28 C23 C24 116.5(5)
C28 C23 C7 125.6(4)
C24 C23 C7 117.7(4)
C25 C24 C23 121.3(5)
C25 C24 H24 119.3
C23 C24 H24 119.3
C26 C25 C24 119.8(5)
C26 C25 H25 120.1
C24 C25 H25 120.1
C25 C26 O6 117.1(5)
C25 C26 C27 119.2(5)
O6 C26 C27 123.7(5)
C28 C27 C26 120.3(5)
C28 C27 H27 119.9
C26 C27 H27 119.9
C27 C28 C23 122.9(5)
C27 C28 H28 118.6
C23 C28 H28 118.6
C30 C29 C35 114.5(4)
C30 C29 C1 114.5(4)
C35 C29 C1 109.1(4)
C30 C29 H29 106.0
C35 C29 H29 106.0
C1 C29 H29 106.0
C31 C30 C36 117.5(4)
C31 C30 C29 123.6(4)
C36 C30 C29 118.9(4)
C30 C31 C39 118.7(4)
C30 C31 C32 132.8(4)
C39 C31 C32 108.2(4)
C31 C32 C33 116.7(4)
C31 C32 C40 101.2(4)
C33 C32 C40 116.6(4)
C31 C32 H32 107.3
C33 C32 H32 107.3
C40 C32 H32 107.3
C47 C33 C34 121.2(4)
C47 C33 C32 121.8(4)
C34 C33 C32 117.0(4)
C33 C34 C50 116.2(5)
C33 C34 C35 123.4(4)
C50 C34 C35 120.4(4)
C34 C35 C51 113.1(4)
C34 C35 C29 112.9(4)
C51 C35 C29 114.8(4)
C34 C35 H35 104.9
C51 C35 H35 104.9
C29 C35 H35 104.9
C37 C36 C30 121.4(5)
C37 C36 H36 119.3
C30 C36 H36 119.3
C38 C37 C36 123.1(5)
C38 C37 O7 120.5(5)
C36 C37 O7 116.4(5)
C37 C38 C39 115.8(4)
C37 C38 H38 122.1
C39 C38 H38 122.1
O8 C39 C38 124.0(4)
O8 C39 C31 112.6(4)
C38 C39 C31 123.4(5)
O8 C40 C41 108.1(4)
O8 C40 C32 105.6(4)
C41 C40 C32 116.2(4)
O8 C40 H40 108.9
C41 C40 H40 108.9
C32 C40 H40 108.9
C42 C41 C46 117.2(5)
C42 C41 C40 121.1(5)
C46 C41 C40 121.8(4)
C41 C42 C43 121.7(6)
C41 C42 H42 119.2
C43 C42 H42 119.2
C44 C43 C42 119.1(6)
C44 C43 H43 120.5
C42 C43 H43 120.5
C43 C44 C45 121.8(6)
C43 C44 O9 119.5(6)
C45 C44 O9 118.7(6)
C46 C45 C44 119.5(6)
C46 C45 H45 120.3
C44 C45 H45 120.3
C45 C46 C41 120.8(5)
C45 C46 H46 119.6
C41 C46 H46 119.6
C48 C47 C33 120.4(5)
C48 C47 H47 119.8
C33 C47 H47 119.8
C47 C48 C49 120.9(5)
C47 C48 O10 121.0(5)
C49 C48 O10 118.1(5)
C48 C49 C50 119.2(5)
C48 C49 H49 120.4
C50 C49 H49 120.4
O11 C50 C49 120.6(5)
O11 C50 C34 117.3(5)
C49 C50 C34 122.1(5)
C56 C51 C52 116.7(5)
C56 C51 C35 119.4(4)
C52 C51 C35 123.8(4)
C53 C52 C51 121.7(5)
C53 C52 H52 119.1
C51 C52 H52 119.1
C52 C53 C54 121.7(5)
C52 C53 H53 119.2
C54 C53 H53 119.2
O12 C54 C53 124.0(5)
O12 C54 C55 117.6(5)
C53 C54 C55 118.4(5)
C54 C55 C56 120.6(6)
C54 C55 H55 119.7
C56 C55 H55 119.7
C51 C56 C55 120.9(5)
C51 C56 H56 119.6
C55 C56 H56 119.6
C9 O1 H1A 109.5
C11 O2 C12 106.5(4)
C16 O3 H3 109.5
C20 O4 H4A 109.5
C22 O5 H5 109.5
C26 O6 H6 109.5
C37 O7 H7A 109.5
C39 O8 C40 107.0(4)
C44 O9 H9 109.5
C48 O10 H10A 109.5
C50 O11 H11 109.5
C54 O12 H12A 109.5

loop_
_geom_bond_atom_site_label_1
_geom_bond_atom_site_label_2
_geom_bond_distance
C1 C2 1.507(7)
C1 C7 1.561(7)
C1 C29 1.584(6)
C1 H1 0.9800
C2 C3 1.375(7)
C2 C8 1.407(7)
C3 C11 1.393(7)
C3 C4 1.527(7)
C4 C5 1.509(7)
C4 C12 1.530(7)
C4 H4 0.9800
C5 C19 1.385(7)
C5 C6 1.398(7)
C6 C22 1.421(7)
C6 C7 1.508(7)
C7 C23 1.521(7)
C7 H7 0.9800
C8 C9 1.364(8)
C8 H8 0.9300
C9 O1 1.383(7)
C9 C10 1.396(9)
C10 C11 1.377(8)
C10 H10 0.9300
C11 O2 1.378(7)
C12 O2 1.491(6)
C12 C13 1.515(7)
C12 H12 0.9800
C13 C14 1.356(8)
C13 C18 1.368(8)
C14 C15 1.372(9)
C14 H14 0.9300
C15 C16 1.349(9)
C15 H15 0.9300
C16 C17 1.369(9)
C16 O3 1.373(7)
C17 C18 1.393(8)
C17 H17 0.9300
C18 H18 0.9300
C19 C20 1.363(7)
C19 H19 0.9300
C20 O4 1.367(6)
C20 C21 1.395(8)
C21 C22 1.371(7)
C21 H21 0.9300
C22 O5 1.381(6)
C23 C28 1.370(7)
C23 C24 1.409(7)
C24 C25 1.389(8)
C24 H24 0.9300
C25 C26 1.379(8)
C25 H25 0.9300
C26 O6 1.381(7)
C26 C27 1.383(8)
C27 C28 1.364(8)
C27 H27 0.9300
C28 H28 0.9300
C29 C30 1.522(6)
C29 C35 1.557(7)
C29 H29 0.9800
C30 C31 1.397(7)
C30 C36 1.399(7)
C31 C39 1.406(7)
C31 C32 1.501(7)
C32 C33 1.520(6)
C32 C40 1.565(7)
C32 H32 0.9800
C33 C47 1.387(7)
C33 C34 1.390(7)
C34 C50 1.409(7)
C34 C35 1.510(7)
C35 C51 1.530(7)
C35 H35 0.9800
C36 C37 1.369(7)
C36 H36 0.9300
C37 C38 1.363(8)
C37 O7 1.408(6)
C38 C39 1.391(8)
C38 H38 0.9300
C39 O8 1.379(6)
C40 O8 1.459(6)
C40 C41 1.501(7)
C40 H40 0.9800
C41 C42 1.388(8)
C41 C46 1.408(8)
C42 C43 1.393(9)
C42 H42 0.9300
C43 C44 1.340(9)
C43 H43 0.9300
C44 C45 1.381(10)
C44 O9 1.400(7)
C45 C46 1.372(9)
C45 H45 0.9300
C46 H46 0.9300
C47 C48 1.359(8)
C47 H47 0.9300
C48 C49 1.361(8)
C48 O10 1.395(7)
C49 C50 1.381(8)
C49 H49 0.9300
C50 O11 1.376(7)
C51 C56 1.389(8)
C51 C52 1.395(7)
C52 C53 1.351(8)
C52 H52 0.9300
C53 C54 1.367(9)
C53 H53 0.9300
C54 O12 1.362(7)
C54 C55 1.377(8)
C55 C56 1.389(8)
C55 H55 0.9300
C56 H56 0.9300
O1 H1A 0.8200
O3 H3 0.8200
O4 H4A 0.8200
O5 H5 0.8200
O6 H6 0.8200
O7 H7A 0.8200
O9 H9 0.8200
O10 H10A 0.8200
O11 H11 0.8200
O12 H12A 0.8200

loop_
_geom_hbond_atom_site_label_D
_geom_hbond_atom_site_label_H
_geom_hbond_atom_site_label_A
_geom_hbond_distance_DH
_geom_hbond_distance_HA
_geom_hbond_distance_DA
_geom_hbond_angle_DHA
_geom_hbond_site_symmetry_A
C17 H17 O7 0.93 2.59 3.287(7) 132.4 2_565
O1 H1A O9 0.82 2.13 2.822(6) 141.5 4_574
O3 H3 O7 0.82 1.96 2.779(7) 173.0 2_565
O4 H4A O2 0.82 2.00 2.796(5) 162.9 2_465
O6 H6 O4 0.82 1.97 2.739(6) 155.3 1_655
O9 H9 O3 0.82 2.54 3.259(7) 146.6 3
O10 H10A O12 0.82 2.06 2.754(6) 141.6 1_655

loop_
_geom_torsion_atom_site_label_1
_geom_torsion_atom_site_label_2
_geom_torsion_atom_site_label_3
_geom_torsion_atom_site_label_4
_geom_torsion
C7 C1 C2 C3 21.4(7)
C29 C1 C2 C3 -106.4(5)
C7 C1 C2 C8 -155.1(4)
C29 C1 C2 C8 77.1(6)
C8 C2 C3 C11 -2.5(7)
C1 C2 C3 C11 -179.0(4)
C8 C2 C3 C4 171.9(5)
C1 C2 C3 C4 -4.6(8)
C2 C3 C4 C5 39.9(8)
C11 C3 C4 C5 -145.2(4)
C2 C3 C4 C12 167.4(5)
C11 C3 C4 C12 -17.7(5)
C3 C4 C5 C19 130.4(5)
C12 C4 C5 C19 9.9(6)
C3 C4 C5 C6 -52.6(6)
C12 C4 C5 C6 -173.1(4)
C19 C5 C6 C22 -1.1(6)
C4 C5 C6 C22 -178.2(4)
C19 C5 C6 C7 175.3(4)
C4 C5 C6 C7 -1.7(6)
C5 C6 C7 C23 -57.9(6)
C22 C6 C7 C23 118.5(5)
C5 C6 C7 C1 72.2(6)
C22 C6 C7 C1 -111.4(5)
C2 C1 C7 C6 -70.4(5)
C29 C1 C7 C6 61.0(5)
C2 C1 C7 C23 59.7(6)
C29 C1 C7 C23 -168.9(4)
C3 C2 C8 C9 1.3(8)
C1 C2 C8 C9 178.0(5)
C2 C8 C9 O1 -177.4(5)
C2 C8 C9 C10 0.6(10)
C8 C9 C10 C11 -1.1(10)
O1 C9 C10 C11 176.8(6)
C9 C10 C11 O2 -177.1(6)
C9 C10 C11 C3 -0.2(9)
C2 C3 C11 C10 2.1(8)
C4 C3 C11 C10 -173.7(5)
C2 C3 C11 O2 179.2(4)
C4 C3 C11 O2 3.4(6)
C5 C4 C12 O2 153.6(4)
C3 C4 C12 O2 24.7(4)
C5 C4 C12 C13 -86.4(5)
C3 C4 C12 C13 144.7(4)
O2 C12 C13 C14 -104.6(5)
C4 C12 C13 C14 137.1(5)
O2 C12 C13 C18 72.8(6)
C4 C12 C13 C18 -45.5(6)
C18 C13 C14 C15 -0.1(9)
C12 C13 C14 C15 177.4(5)
C13 C14 C15 C16 1.4(10)
C14 C15 C16 C17 -1.5(10)
C14 C15 C16 O3 179.1(6)
C15 C16 C17 C18 0.4(10)
O3 C16 C17 C18 179.7(6)
C14 C13 C18 C17 -1.1(8)
C12 C13 C18 C17 -178.5(5)
C16 C17 C18 C13 0.9(9)
C6 C5 C19 C20 -0.9(7)
C4 C5 C19 C20 176.0(4)
C5 C19 C20 O4 -176.2(4)
C5 C19 C20 C21 3.1(7)
C19 C20 C21 C22 -3.1(7)
O4 C20 C21 C22 176.2(5)
C20 C21 C22 O5 -179.9(5)
C20 C21 C22 C6 1.1(7)
C5 C6 C22 C21 1.0(7)
C7 C6 C22 C21 -175.6(4)
C5 C6 C22 O5 -178.1(4)
C7 C6 C22 O5 5.3(6)
C6 C7 C23 C28 144.1(5)
C1 C7 C23 C28 14.6(8)
C6 C7 C23 C24 -39.7(6)
C1 C7 C23 C24 -169.2(5)
C28 C23 C24 C25 -2.1(9)
C7 C23 C24 C25 -178.7(6)
C23 C24 C25 C26 0.2(10)
C24 C25 C26 O6 -177.7(7)
C24 C25 C26 C27 1.6(11)
C25 C26 C27 C28 -1.5(10)
O6 C26 C27 C28 177.8(7)
C26 C27 C28 C23 -0.5(10)
C24 C23 C28 C27 2.3(9)
C7 C23 C28 C27 178.5(5)
C2 C1 C29 C30 -16.7(6)
C7 C1 C29 C30 -147.9(4)
C2 C1 C29 C35 -146.6(4)
C7 C1 C29 C35 82.3(5)
C35 C29 C30 C31 19.3(7)
C1 C29 C30 C31 -107.8(5)
C35 C29 C30 C36 -159.1(4)
C1 C29 C30 C36 73.8(6)
C36 C30 C31 C39 -0.3(7)
C29 C30 C31 C39 -178.6(5)
C36 C30 C31 C32 173.0(5)
C29 C30 C31 C32 -5.3(8)
C30 C31 C32 C33 44.0(8)
C39 C31 C32 C33 -142.2(5)
C30 C31 C32 C40 171.6(5)
C39 C31 C32 C40 -14.6(5)
C31 C32 C33 C47 123.0(5)
C40 C32 C33 C47 3.4(7)
C31 C32 C33 C34 -56.9(6)
C40 C32 C33 C34 -176.5(4)
C47 C33 C34 C50 -0.5(7)
C32 C33 C34 C50 179.5(4)
C47 C33 C34 C35 -179.8(5)
C32 C33 C34 C35 0.1(7)
C33 C34 C35 C51 -59.7(6)
C50 C34 C35 C51 121.0(5)
C33 C34 C35 C29 72.8(6)
C50 C34 C35 C29 -106.6(5)
C30 C29 C35 C34 -69.8(5)
C1 C29 C35 C34 60.0(5)
C30 C29 C35 C51 61.8(5)
C1 C29 C35 C51 -168.4(4)
C31 C30 C36 C37 1.6(8)
C29 C30 C36 C37 -180.0(5)
C30 C36 C37 C38 -1.4(9)
C30 C36 C37 O7 -179.2(5)
C36 C37 C38 C39 -0.2(9)
O7 C37 C38 C39 177.4(5)
C37 C38 C39 O8 -175.8(5)
C37 C38 C39 C31 1.6(9)
C30 C31 C39 O8 176.3(4)
C32 C31 C39 O8 1.5(6)
C30 C31 C39 C38 -1.4(8)
C32 C31 C39 C38 -176.2(5)
C31 C32 C40 O8 22.3(5)
C33 C32 C40 O8 149.9(4)
C31 C32 C40 C41 142.1(4)
C33 C32 C40 C41 -90.3(6)
O8 C40 C41 C42 -37.4(7)
C32 C40 C41 C42 -155.8(5)
O8 C40 C41 C46 143.0(5)
C32 C40 C41 C46 24.5(7)
C46 C41 C42 C43 -0.9(9)
C40 C41 C42 C43 179.4(6)
C41 C42 C43 C44 1.3(10)
C42 C43 C44 C45 -1.2(11)
C42 C43 C44 O9 179.3(6)
C43 C44 C45 C46 0.7(12)
O9 C44 C45 C46 -179.9(7)
C44 C45 C46 C41 -0.2(12)
C42 C41 C46 C45 0.3(10)
C40 C41 C46 C45 180.0(6)
C34 C33 C47 C48 -0.1(8)
C32 C33 C47 C48 179.9(5)
C33 C47 C48 C49 1.2(8)
C33 C47 C48 O10 -179.0(5)
C47 C48 C49 C50 -1.6(8)
O10 C48 C49 C50 178.6(5)
C48 C49 C50 O11 179.6(5)
C48 C49 C50 C34 0.9(9)
C33 C34 C50 O11 -178.6(5)
C35 C34 C50 O11 0.7(7)
C33 C34 C50 C49 0.1(8)
C35 C34 C50 C49 179.4(5)
C34 C35 C51 C56 -39.4(6)
C29 C35 C51 C56 -170.9(5)
C34 C35 C51 C52 140.5(5)
C29 C35 C51 C52 9.0(7)
C56 C51 C52 C53 0.7(9)
C35 C51 C52 C53 -179.3(5)
C51 C52 C53 C54 -0.8(10)
C52 C53 C54 O12 177.6(6)
C52 C53 C54 C55 0.8(11)
O12 C54 C55 C56 -177.7(7)
C53 C54 C55 C56 -0.7(11)
C52 C51 C56 C55 -0.6(9)
C35 C51 C56 C55 179.3(6)
C54 C55 C56 C51 0.7(11)
C10 C11 O2 C12 -169.7(5)
C3 C11 O2 C12 13.1(6)
C13 C12 O2 C11 -149.9(4)
C4 C12 O2 C11 -23.9(5)
C38 C39 O8 C40 -168.6(5)
C31 C39 O8 C40 13.7(6)
C41 C40 O8 C39 -147.5(4)
C32 C40 O8 C39 -22.5(5)
